data_4345053
loop_
_publ_author_name
'Kriegel, Benjamin M.'
'Naested, Lara C. E.'
'Nocton, Gr\'egory'
'Lakshmi, K. V.'
'Lohrey, Trevor D.'
'Bergman, Robert G.'
'Arnold, John'

_publ_section_title
;
 Redox-Initiated Reactivity of Dinuclear \b-Diketiminatoniobium Imido
 Complexes.
;
_journal_issue 3
_journal_name_full 'Inorganic chemistry'
_journal_page_first 1626
_journal_page_last 1637
_journal_paper_doi 10.1021/acs.inorgchem.6b02735
_journal_volume 56
_journal_year 2017
_chemical_formula_sum 'C29 H44 N3 Nb'
_chemical_formula_weight 527.58
_chemical_name_common LN38
_space_group_crystal_system monoclinic
_space_group_IT_number 14
_space_group_name_Hall '-P 2ybc'
_space_group_name_H-M_alt 'P 1 21/c 1'
_symmetry_space_group_name_Hall '-P 2ybc'
_symmetry_space_group_name_H-M 'P 1 21/c 1'
_atom_sites_solution_hydrogens geom
_audit_creation_method SHELXL-2014/7
_cell_angle_alpha 90
_cell_angle_beta 98.7300(10)
_cell_angle_gamma 90
_cell_formula_units_Z 4
_cell_length_a 11.6055(5)
_cell_length_b 25.6882(11)
_cell_length_c 9.5984(4)
_cell_measurement_reflns_used 9447
_cell_measurement_temperature 100(2)
_cell_measurement_theta_max 25.34
_cell_measurement_theta_min 2.38
_cell_volume 2828.4(2)
_computing_cell_refinement 'Bruker SAINT'
_computing_data_collection 'Bruker APEX2'
_computing_data_reduction 'Bruker SAINT'
_computing_molecular_graphics 'Bruker SHELXTL'
_computing_publication_material 'Bruker SHELXTL'
_computing_structure_refinement 'SHELXL-2014/7 (Sheldrick, 2014)'
_computing_structure_solution 'SHELXS-97 (Sheldrick 2008)'
_diffrn_ambient_temperature 100(2)
_diffrn_measured_fraction_theta_full 1.000
_diffrn_measured_fraction_theta_max 1.000
_diffrn_measurement_device_type 'Bruker APEX-II CCD'
_diffrn_measurement_method '\f and \w scans'
_diffrn_radiation_type MoK\a
_diffrn_radiation_wavelength 0.71073
_diffrn_reflns_av_R_equivalents 0.0506
_diffrn_reflns_av_unetI/netI 0.0194
_diffrn_reflns_Laue_measured_fraction_full 1.000
_diffrn_reflns_Laue_measured_fraction_max 1.000
_diffrn_reflns_limit_h_max 13
_diffrn_reflns_limit_h_min -13
_diffrn_reflns_limit_k_max 30
_diffrn_reflns_limit_k_min -30
_diffrn_reflns_limit_l_max 11
_diffrn_reflns_limit_l_min -11
_diffrn_reflns_number 86456
_diffrn_reflns_point_group_measured_fraction_full 1.000
_diffrn_reflns_point_group_measured_fraction_max 1.000
_diffrn_reflns_theta_full 25.000
_diffrn_reflns_theta_max 25.359
_diffrn_reflns_theta_min 1.585
_exptl_absorpt_coefficient_mu 0.445
_exptl_absorpt_correction_type multi-scan
_exptl_absorpt_process_details SADABS
_exptl_crystal_colour yellow
_exptl_crystal_density_diffrn 1.239
_exptl_crystal_description plate
_exptl_crystal_F_000 1120
_exptl_crystal_size_max 0.080
_exptl_crystal_size_mid 0.080
_exptl_crystal_size_min 0.020
_exptl_transmission_factor_max 0.7452
_exptl_transmission_factor_min 0.6573
_refine_diff_density_max 1.183
_refine_diff_density_min -0.411
_refine_diff_density_rms 0.070
_refine_ls_extinction_method none
_refine_ls_goodness_of_fit_ref 1.101
_refine_ls_hydrogen_treatment constr
_refine_ls_matrix_type full
_refine_ls_number_parameters 311
_refine_ls_number_reflns 5183
_refine_ls_number_restraints 0
_refine_ls_restrained_S_all 1.101
_refine_ls_R_factor_all 0.0399
_refine_ls_R_factor_gt 0.0332
_refine_ls_shift/su_max 0.001
_refine_ls_shift/su_mean 0.000
_refine_ls_structure_factor_coef Fsqd
_refine_ls_weighting_details 'w=1/[\s^2^(Fo^2^)+(0.0415P)^2^+3.0373P] where P=(Fo^2^+2Fc^2^)/3'
_refine_ls_weighting_scheme calc
_refine_ls_wR_factor_gt 0.0820
_refine_ls_wR_factor_ref 0.0875
_reflns_Friedel_coverage 0.000
_reflns_number_gt 4499
_reflns_number_total 5183
_reflns_threshold_expression 'I > 2\s(I)'
_cod_data_source_file ic6b02735_si_006.cif
_cod_data_source_block shelx
_cod_depositor_comments 'Adding full bibliography for 4345050--4345053.cif.'
_cod_database_code 4345053
_shelx_shelxl_version_number 2014/7
_shelx_space_group_comment
; 
The symmetry employed for this shelxl refinement is uniquely defined 
by the following loop, which should always be used as a source of 
symmetry information in preference to the above space-group names. 
They are only intended as comments. 
;
_shelx_estimated_absorpt_t_min 0.965
_shelx_estimated_absorpt_t_max 0.991

loop_
_space_group_symop_operation_xyz
'x, y, z'
'-x, y+1/2, -z+1/2'
'-x, -y, -z'
'x, -y-1/2, z-1/2'

loop_
_atom_site_label
_atom_site_type_symbol
_atom_site_fract_x
_atom_site_fract_y
_atom_site_fract_z
_atom_site_U_iso_or_equiv
_atom_site_adp_type
_atom_site_occupancy
_atom_site_site_symmetry_order
_atom_site_calc_flag
_atom_site_refinement_flags_posn
_atom_site_refinement_flags_adp
Nb1 Nb 0.61657(2) 0.40934(2) 0.74252(2) 0.01610(8) Uani 1 1 d . .
N2 N 0.60444(16) 0.36644(7) 0.55271(19) 0.0173(4) Uani 1 1 d . .
N1 N 0.41906(16) 0.39023(8) 0.7244(2) 0.0180(4) Uani 1 1 d . .
N3 N 0.77026(17) 0.41652(7) 0.7745(2) 0.0194(4) Uani 1 1 d . .
C15 C 0.70934(19) 0.34238(9) 0.5169(2) 0.0175(5) Uani 1 1 d . .
C11 C 0.31886(19) 0.42281(9) 0.9178(2) 0.0197(5) Uani 1 1 d . .
C29 C 0.61731(19) 0.37838(9) 0.9595(2) 0.0180(5) Uani 1 1 d . .
H29A H 0.6956 0.3658 0.9970 0.027 Uiso 1 1 calc R U
H29B H 0.5615 0.3496 0.9565 0.027 Uiso 1 1 calc R U
H29C H 0.5952 0.4061 1.0203 0.027 Uiso 1 1 calc R U
C3 C 0.5099(2) 0.36679(9) 0.4518(2) 0.0188(5) Uani 1 1 d . .
C6 C 0.35611(19) 0.38159(9) 0.8413(2) 0.0183(5) Uani 1 1 d . .
C16 C 0.7837(2) 0.37095(9) 0.4428(2) 0.0202(5) Uani 1 1 d . .
C10 C 0.2560(2) 0.41144(9) 1.0280(2) 0.0204(5) Uani 1 1 d . .
H10 H 0.2306 0.4394 1.0806 0.025 Uiso 1 1 calc R U
C28 C 0.5752(2) 0.49173(9) 0.7034(3) 0.0221(5) Uani 1 1 d . .
H28A H 0.5798 0.5101 0.7935 0.033 Uiso 1 1 calc R U
H28B H 0.4962 0.4950 0.6510 0.033 Uiso 1 1 calc R U
H28C H 0.6311 0.5070 0.6481 0.033 Uiso 1 1 calc R U
C2 C 0.3993(2) 0.38282(9) 0.4719(2) 0.0209(5) Uani 1 1 d . .
H2 H 0.3471 0.3906 0.3884 0.025 Uiso 1 1 calc R U
C9 C 0.23003(19) 0.36118(10) 1.0625(2) 0.0213(5) Uani 1 1 d . .
C1 C 0.3537(2) 0.38921(9) 0.5983(2) 0.0203(5) Uani 1 1 d . .
C20 C 0.7348(2) 0.29138(9) 0.5592(2) 0.0194(5) Uani 1 1 d . .
C8 C 0.2706(2) 0.32086(10) 0.9868(3) 0.0232(5) Uani 1 1 d . .
H8 H 0.2554 0.2860 1.0111 0.028 Uiso 1 1 calc R U
C17 C 0.8832(2) 0.34609(9) 0.4110(3) 0.0231(5) Uani 1 1 d . .
H17 H 0.9340 0.3648 0.3602 0.028 Uiso 1 1 calc R U
C5 C 0.5207(2) 0.34680(10) 0.3061(2) 0.0248(5) Uani 1 1 d . .
H5A H 0.5829 0.3657 0.2693 0.037 Uiso 1 1 calc R U
H5B H 0.4468 0.3521 0.2434 0.037 Uiso 1 1 calc R U
H5C H 0.5394 0.3096 0.3113 0.037 Uiso 1 1 calc R U
C7 C 0.33287(19) 0.32999(9) 0.8765(3) 0.0207(5) Uani 1 1 d . .
C24 C 0.8951(2) 0.41893(9) 0.8247(3) 0.0219(5) Uani 1 1 d . .
C19 C 0.8362(2) 0.26842(9) 0.5251(2) 0.0207(5) Uani 1 1 d . .
H19 H 0.8542 0.2336 0.5538 0.025 Uiso 1 1 calc R U
C14 C 0.3418(2) 0.47827(9) 0.8825(3) 0.0261(5) Uani 1 1 d . .
H14A H 0.4253 0.4857 0.9067 0.039 Uiso 1 1 calc R U
H14B H 0.2977 0.5014 0.9362 0.039 Uiso 1 1 calc R U
H14C H 0.3173 0.4840 0.7814 0.039 Uiso 1 1 calc R U
C18 C 0.9111(2) 0.29498(9) 0.4506(3) 0.0216(5) Uani 1 1 d . .
C23 C 0.6576(2) 0.26138(9) 0.6424(3) 0.0259(5) Uani 1 1 d . .
H23A H 0.6591 0.2777 0.7350 0.039 Uiso 1 1 calc R U
H23B H 0.6856 0.2254 0.6547 0.039 Uiso 1 1 calc R U
H23C H 0.5776 0.2614 0.5919 0.039 Uiso 1 1 calc R U
C27 C 0.9479(2) 0.36505(10) 0.8098(3) 0.0310(6) Uani 1 1 d . .
H27A H 0.9094 0.3396 0.8632 0.047 Uiso 1 1 calc R U
H27B H 1.0314 0.3660 0.8464 0.047 Uiso 1 1 calc R U
H27C H 0.9368 0.3550 0.7101 0.047 Uiso 1 1 calc R U
C21 C 0.7587(2) 0.42672(10) 0.4008(3) 0.0265(5) Uani 1 1 d . .
H21A H 0.8233 0.4406 0.3571 0.040 Uiso 1 1 calc R U
H21B H 0.7502 0.4473 0.4846 0.040 Uiso 1 1 calc R U
H21C H 0.6864 0.4285 0.3334 0.040 Uiso 1 1 calc R U
C25 C 0.9133(2) 0.43530(11) 0.9801(3) 0.0285(6) Uani 1 1 d . .
H25A H 0.8784 0.4697 0.9889 0.043 Uiso 1 1 calc R U
H25B H 0.9970 0.4369 1.0156 0.043 Uiso 1 1 calc R U
H25C H 0.8762 0.4098 1.0350 0.043 Uiso 1 1 calc R U
C4 C 0.2224(2) 0.39233(12) 0.5848(3) 0.0308(6) Uani 1 1 d . .
H4A H 0.1916 0.3588 0.6108 0.046 Uiso 1 1 calc R U
H4B H 0.1896 0.4007 0.4872 0.046 Uiso 1 1 calc R U
H4C H 0.2008 0.4195 0.6477 0.046 Uiso 1 1 calc R U
C22 C 1.0203(2) 0.26948(10) 0.4151(3) 0.0292(6) Uani 1 1 d . .
H22A H 1.0405 0.2396 0.4776 0.044 Uiso 1 1 calc R U
H22B H 1.0844 0.2947 0.4278 0.044 Uiso 1 1 calc R U
H22C H 1.0066 0.2576 0.3169 0.044 Uiso 1 1 calc R U
C13 C 0.1571(2) 0.34977(11) 1.1761(3) 0.0293(6) Uani 1 1 d . .
H13A H 0.1460 0.3818 1.2277 0.044 Uiso 1 1 calc R U
H13B H 0.1968 0.3238 1.2414 0.044 Uiso 1 1 calc R U
H13C H 0.0810 0.3362 1.1331 0.044 Uiso 1 1 calc R U
C12 C 0.3746(2) 0.28432(10) 0.7934(3) 0.0314(6) Uani 1 1 d . .
H12A H 0.3548 0.2514 0.8356 0.047 Uiso 1 1 calc R U
H12B H 0.4592 0.2865 0.7966 0.047 Uiso 1 1 calc R U
H12C H 0.3363 0.2860 0.6953 0.047 Uiso 1 1 calc R U
C26 C 0.9512(2) 0.45904(11) 0.7383(3) 0.0330(6) Uani 1 1 d . .
H26A H 0.9439 0.4474 0.6402 0.050 Uiso 1 1 calc R U
H26B H 1.0339 0.4628 0.7772 0.050 Uiso 1 1 calc R U
H26C H 0.9118 0.4926 0.7422 0.050 Uiso 1 1 calc R U

loop_
_atom_site_aniso_label
_atom_site_aniso_U_11
_atom_site_aniso_U_22
_atom_site_aniso_U_33
_atom_site_aniso_U_23
_atom_site_aniso_U_13
_atom_site_aniso_U_12
Nb1 0.01475(12) 0.01676(13) 0.01665(13) 0.00017(8) 0.00188(8) -0.00047(7)
N2 0.0156(9) 0.0194(10) 0.0168(9) -0.0003(8) 0.0027(7) 0.0016(8)
N1 0.0173(9) 0.0187(10) 0.0182(10) -0.0011(8) 0.0032(8) 0.0011(8)
N3 0.0179(10) 0.0222(10) 0.0178(10) 0.0000(8) 0.0018(8) -0.0022(8)
C15 0.0168(11) 0.0194(12) 0.0162(11) -0.0016(9) 0.0020(9) 0.0025(9)
C11 0.0133(11) 0.0238(12) 0.0210(12) -0.0023(10) -0.0006(9) 0.0008(9)
C29 0.0132(10) 0.0229(12) 0.0169(11) 0.0051(9) -0.0009(8) -0.0032(9)
C3 0.0228(12) 0.0160(11) 0.0179(11) 0.0000(9) 0.0041(9) -0.0033(9)
C6 0.0134(11) 0.0221(12) 0.0192(12) -0.0010(9) 0.0020(9) -0.0017(9)
C16 0.0196(12) 0.0208(12) 0.0201(12) 0.0019(10) 0.0031(9) -0.0005(9)
C10 0.0147(11) 0.0276(13) 0.0188(12) -0.0046(10) 0.0018(9) 0.0012(9)
C28 0.0230(12) 0.0205(12) 0.0232(12) 0.0014(10) 0.0049(10) -0.0008(10)
C2 0.0190(12) 0.0239(13) 0.0189(12) -0.0012(10) -0.0003(9) 0.0011(9)
C9 0.0140(11) 0.0334(14) 0.0154(11) -0.0001(10) -0.0011(9) -0.0027(10)
C1 0.0170(11) 0.0208(12) 0.0227(12) -0.0020(10) 0.0022(9) 0.0005(9)
C20 0.0195(11) 0.0210(12) 0.0179(11) -0.0013(9) 0.0038(9) -0.0017(9)
C8 0.0172(11) 0.0247(13) 0.0269(13) 0.0034(10) 0.0009(10) -0.0017(10)
C17 0.0223(12) 0.0237(13) 0.0241(12) 0.0028(10) 0.0065(10) -0.0019(10)
C5 0.0208(12) 0.0340(14) 0.0195(12) -0.0040(10) 0.0025(10) 0.0009(10)
C7 0.0156(11) 0.0227(12) 0.0238(12) -0.0039(10) 0.0035(9) -0.0012(9)
C24 0.0143(11) 0.0266(13) 0.0240(13) -0.0044(10) 0.0010(9) -0.0011(9)
C19 0.0225(12) 0.0172(11) 0.0223(12) 0.0001(10) 0.0030(9) 0.0018(9)
C14 0.0290(13) 0.0221(13) 0.0288(13) -0.0021(11) 0.0093(11) 0.0022(10)
C18 0.0198(12) 0.0228(12) 0.0231(12) -0.0020(10) 0.0059(9) 0.0005(10)
C23 0.0278(13) 0.0215(13) 0.0306(14) 0.0043(11) 0.0119(11) -0.0008(10)
C27 0.0217(13) 0.0316(14) 0.0371(15) -0.0066(12) -0.0044(11) 0.0052(11)
C21 0.0257(13) 0.0240(13) 0.0309(14) 0.0090(11) 0.0078(11) 0.0014(10)
C25 0.0202(12) 0.0360(15) 0.0280(14) -0.0092(11) -0.0009(10) -0.0017(11)
C4 0.0181(13) 0.0515(17) 0.0222(13) -0.0075(12) 0.0016(10) 0.0040(12)
C22 0.0226(13) 0.0271(13) 0.0400(15) 0.0007(12) 0.0118(11) 0.0016(10)
C13 0.0242(13) 0.0427(16) 0.0211(13) 0.0017(11) 0.0039(10) -0.0060(11)
C12 0.0266(13) 0.0207(13) 0.0484(17) 0.0046(12) 0.0102(12) -0.0079(10)
C26 0.0225(13) 0.0382(16) 0.0387(16) -0.0020(13) 0.0057(11) -0.0077(11)

loop_
_atom_type_symbol
_atom_type_description
_atom_type_scat_dispersion_real
_atom_type_scat_dispersion_imag
_atom_type_scat_source
C C 0.0033 0.0016 'International Tables Vol C Tables 4.2.6.8 and 6.1.1.4'
H H 0.0000 0.0000 'International Tables Vol C Tables 4.2.6.8 and 6.1.1.4'
N N 0.0061 0.0033 'International Tables Vol C Tables 4.2.6.8 and 6.1.1.4'
Nb Nb -2.0727 0.6215 'International Tables Vol C Tables 4.2.6.8 and 6.1.1.4'

loop_
_geom_angle_atom_site_label_1
_geom_angle_atom_site_label_2
_geom_angle_atom_site_label_3
_geom_angle
N3 Nb1 N2 97.88(8)
N3 Nb1 C28 96.76(9)
N2 Nb1 C28 111.81(8)
N3 Nb1 C29 90.80(8)
N2 Nb1 C29 127.54(8)
C28 Nb1 C29 118.36(9)
N3 Nb1 N1 171.69(8)
N2 Nb1 N1 83.67(7)
C28 Nb1 N1 90.19(8)
C29 Nb1 N1 81.86(7)
C3 N2 C15 116.88(18)
C3 N2 Nb1 123.76(15)
C15 N2 Nb1 118.49(14)
C1 N1 C6 114.74(19)
C1 N1 Nb1 119.52(15)
C6 N1 Nb1 125.66(14)
C24 N3 Nb1 170.21(17)
C20 C15 C16 121.3(2)
C20 C15 N2 118.7(2)
C16 C15 N2 119.9(2)
C6 C11 C10 118.5(2)
C6 C11 C14 121.6(2)
C10 C11 C14 119.9(2)
Nb1 C29 H29A 109.5
Nb1 C29 H29B 109.5
H29A C29 H29B 109.5
Nb1 C29 H29C 109.5
H29A C29 H29C 109.5
H29B C29 H29C 109.5
N2 C3 C2 124.7(2)
N2 C3 C5 119.3(2)
C2 C3 C5 115.9(2)
C11 C6 C7 120.3(2)
C11 C6 N1 121.7(2)
C7 C6 N1 118.0(2)
C17 C16 C15 117.7(2)
C17 C16 C21 120.6(2)
C15 C16 C21 121.7(2)
C9 C10 C11 122.3(2)
C9 C10 H10 118.9
C11 C10 H10 118.9
Nb1 C28 H28A 109.5
Nb1 C28 H28B 109.5
H28A C28 H28B 109.5
Nb1 C28 H28C 109.5
H28A C28 H28C 109.5
H28B C28 H28C 109.5
C3 C2 C1 129.2(2)
C3 C2 H2 115.4
C1 C2 H2 115.4
C10 C9 C8 118.0(2)
C10 C9 C13 121.6(2)
C8 C9 C13 120.4(2)
N1 C1 C2 123.5(2)
N1 C1 C4 120.4(2)
C2 C1 C4 116.1(2)
C15 C20 C19 118.6(2)
C15 C20 C23 121.4(2)
C19 C20 C23 120.0(2)
C7 C8 C9 122.0(2)
C7 C8 H8 119.0
C9 C8 H8 119.0
C18 C17 C16 122.6(2)
C18 C17 H17 118.7
C16 C17 H17 118.7
C3 C5 H5A 109.5
C3 C5 H5B 109.5
H5A C5 H5B 109.5
C3 C5 H5C 109.5
H5A C5 H5C 109.5
H5B C5 H5C 109.5
C8 C7 C6 118.9(2)
C8 C7 C12 120.5(2)
C6 C7 C12 120.6(2)
N3 C24 C26 109.5(2)
N3 C24 C27 108.86(19)
C26 C24 C27 110.5(2)
N3 C24 C25 108.46(19)
C26 C24 C25 109.6(2)
C27 C24 C25 109.9(2)
C18 C19 C20 121.9(2)
C18 C19 H19 119.0
C20 C19 H19 119.0
C11 C14 H14A 109.5
C11 C14 H14B 109.5
H14A C14 H14B 109.5
C11 C14 H14C 109.5
H14A C14 H14C 109.5
H14B C14 H14C 109.5
C19 C18 C17 117.8(2)
C19 C18 C22 121.1(2)
C17 C18 C22 121.1(2)
C20 C23 H23A 109.5
C20 C23 H23B 109.5
H23A C23 H23B 109.5
C20 C23 H23C 109.5
H23A C23 H23C 109.5
H23B C23 H23C 109.5
C24 C27 H27A 109.5
C24 C27 H27B 109.5
H27A C27 H27B 109.5
C24 C27 H27C 109.5
H27A C27 H27C 109.5
H27B C27 H27C 109.5
C16 C21 H21A 109.5
C16 C21 H21B 109.5
H21A C21 H21B 109.5
C16 C21 H21C 109.5
H21A C21 H21C 109.5
H21B C21 H21C 109.5
C24 C25 H25A 109.5
C24 C25 H25B 109.5
H25A C25 H25B 109.5
C24 C25 H25C 109.5
H25A C25 H25C 109.5
H25B C25 H25C 109.5
C1 C4 H4A 109.5
C1 C4 H4B 109.5
H4A C4 H4B 109.5
C1 C4 H4C 109.5
H4A C4 H4C 109.5
H4B C4 H4C 109.5
C18 C22 H22A 109.5
C18 C22 H22B 109.5
H22A C22 H22B 109.5
C18 C22 H22C 109.5
H22A C22 H22C 109.5
H22B C22 H22C 109.5
C9 C13 H13A 109.5
C9 C13 H13B 109.5
H13A C13 H13B 109.5
C9 C13 H13C 109.5
H13A C13 H13C 109.5
H13B C13 H13C 109.5
C7 C12 H12A 109.5
C7 C12 H12B 109.5
H12A C12 H12B 109.5
C7 C12 H12C 109.5
H12A C12 H12C 109.5
H12B C12 H12C 109.5
C24 C26 H26A 109.5
C24 C26 H26B 109.5
H26A C26 H26B 109.5
C24 C26 H26C 109.5
H26A C26 H26C 109.5
H26B C26 H26C 109.5

loop_
_geom_bond_atom_site_label_1
_geom_bond_atom_site_label_2
_geom_bond_distance
Nb1 N3 1.7730(19)
Nb1 N2 2.1156(19)
Nb1 C28 2.190(2)
Nb1 C29 2.228(2)
Nb1 N1 2.3246(19)
N2 C3 1.349(3)
N2 C15 1.452(3)
N1 C1 1.328(3)
N1 C6 1.446(3)
N3 C24 1.457(3)
C15 C20 1.390(3)
C15 C16 1.405(3)
C11 C6 1.394(3)
C11 C10 1.403(3)
C11 C14 1.498(3)
C29 H29A 0.9800
C29 H29B 0.9800
C29 H29C 0.9800
C3 C2 1.390(3)
C3 C5 1.512(3)
C6 C7 1.404(3)
C16 C17 1.394(3)
C16 C21 1.504(3)
C10 C9 1.378(3)
C10 H10 0.9500
C28 H28A 0.9800
C28 H28B 0.9800
C28 H28C 0.9800
C2 C1 1.404(3)
C2 H2 0.9500
C9 C8 1.388(3)
C9 C13 1.508(3)
C1 C4 1.512(3)
C20 C19 1.398(3)
C20 C23 1.502(3)
C8 C7 1.389(3)
C8 H8 0.9500
C17 C18 1.391(3)
C17 H17 0.9500
C5 H5A 0.9800
C5 H5B 0.9800
C5 H5C 0.9800
C7 C12 1.537(4)
C24 C26 1.528(4)
C24 C27 1.529(3)
C24 C25 1.533(3)
C19 C18 1.387(3)
C19 H19 0.9500
C14 H14A 0.9800
C14 H14B 0.9800
C14 H14C 0.9800
C18 C22 1.510(3)
C23 H23A 0.9800
C23 H23B 0.9800
C23 H23C 0.9800
C27 H27A 0.9800
C27 H27B 0.9800
C27 H27C 0.9800
C21 H21A 0.9800
C21 H21B 0.9800
C21 H21C 0.9800
C25 H25A 0.9800
C25 H25B 0.9800
C25 H25C 0.9800
C4 H4A 0.9800
C4 H4B 0.9800
C4 H4C 0.9800
C22 H22A 0.9800
C22 H22B 0.9800
C22 H22C 0.9800
C13 H13A 0.9800
C13 H13B 0.9800
C13 H13C 0.9800
C12 H12A 0.9800
C12 H12B 0.9800
C12 H12C 0.9800
C26 H26A 0.9800
C26 H26B 0.9800
C26 H26C 0.9800
